data_4062960
_journal_name_full Organometallics
_journal_paper_doi 10.1021/om049793e
_journal_year 2004
_chemical_formula_sum 'C45 H27 B F24 Fe O3'
_chemical_formula_weight 1138.33
_space_group_IT_number 14
_symmetry_cell_setting monoclinic
_symmetry_space_group_name_Hall '-P 2ybc'
_symmetry_space_group_name_H-M 'P 1 21/c 1'
_cell_angle_alpha 90.00
_cell_angle_beta 104.19(3)
_cell_angle_gamma 90.00
_cell_formula_units_Z 4
_cell_length_a 12.286(3)
_cell_length_b 19.347(4)
_cell_length_c 20.360(4)
_cell_measurement_temperature 150(2)
_cell_volume 4691.9(16)
_diffrn_ambient_temperature 150(2)
_exptl_crystal_density_diffrn 1.612
_cod_original_sg_symbol_H-M 'P 21/c'
_cod_database_code 4062960

loop_
_symmetry_equiv_pos_as_xyz
'x, y, z'
'-x, y+1/2, -z+1/2'
'-x, -y, -z'
'x, -y-1/2, z-1/2'

loop_
_atom_site_label
_atom_site_type_symbol
_atom_site_fract_x
_atom_site_fract_y
_atom_site_fract_z
_atom_site_U_iso_or_equiv
_atom_site_adp_type
_atom_site_occupancy
_atom_site_symmetry_multiplicity
_atom_site_calc_flag
_atom_site_refinement_flags
_atom_site_disorder_assembly
_atom_site_disorder_group
Fe1 Fe 0.47237(6) 0.62689(3) 0.23387(3) 0.0411(2) Uani 1 1 d . . .
F1 F -0.3677(3) 0.3405(2) 0.5240(3) 0.0917(14) Uani 1 1 d . . .
F2 F -0.3324(3) 0.4256(2) 0.5927(3) 0.0978(15) Uani 1 1 d . . .
F3 F -0.3572(3) 0.4444(3) 0.4906(3) 0.128(2) Uani 1 1 d . . .
F4 F 0.1428(3) 0.46474(15) 0.67020(14) 0.0604(9) Uani 1 1 d . . .
F5 F 0.0284(2) 0.54508(15) 0.62550(18) 0.0613(9) Uani 1 1 d . . .
F6 F 0.1500(2) 0.50826(14) 0.57610(14) 0.0503(7) Uani 1 1 d . . .
F7 F 0.0294(5) 0.0826(2) 0.2956(2) 0.1061(16) Uani 1 1 d . . .
F8 F -0.1212(4) 0.0943(2) 0.2200(2) 0.0934(14) Uani 1 1 d . . .
F9 F 0.0207(4) 0.1522(2) 0.2124(2) 0.0933(14) Uani 1 1 d . . .
F10 F -0.3638(3) 0.3271(2) 0.2586(3) 0.0620(15) Uani 0.779(10) 1 d P A 1
F10A F -0.2757(16) 0.3987(11) 0.3060(10) 0.063(5) Uiso 0.221(10) 1 d P A 2
F11 F -0.2612(5) 0.3460(3) 0.1923(2) 0.086(2) Uani 0.779(10) 1 d P A 1
F11A F -0.314(3) 0.3212(18) 0.2183(19) 0.141(11) Uiso 0.221(10) 1 d P A 2
F12 F -0.2411(5) 0.4054(2) 0.2830(3) 0.0731(17) Uani 0.779(10) 1 d PU A 1
F12A F -0.181(2) 0.3900(12) 0.2336(13) 0.105(8) Uiso 0.221(10) 1 d P A 2
F13 F 0.3729(4) 0.34517(19) 0.3543(2) 0.0868(13) Uani 1 1 d . . .
F14 F 0.4055(3) 0.41261(19) 0.44003(19) 0.0784(12) Uani 1 1 d . . .
F15 F 0.2461(2) 0.41221(15) 0.37074(15) 0.0508(7) Uani 1 1 d . . .
F16 F 0.5261(3) 0.1786(2) 0.5482(3) 0.1028(16) Uani 1 1 d . . .
F17 F 0.4011(3) 0.10274(16) 0.52908(19) 0.0807(12) Uani 1 1 d . . .
F18 F 0.4287(4) 0.1649(2) 0.61767(18) 0.0953(15) Uani 1 1 d . . .
F19 F -0.1593(8) -0.0129(4) 0.4690(5) 0.118(3) Uani 0.745(11) 1 d P B 1
F19A F -0.2111(19) 0.0142(13) 0.4556(11) 0.092(7) Uiso 0.255(11) 1 d P B 2
F20 F -0.2908(6) 0.0499(4) 0.4805(5) 0.134(4) Uani 0.745(11) 1 d P B 1
F20A F -0.2821(14) 0.0213(9) 0.5507(9) 0.075(5) Uiso 0.255(11) 1 d P B 2
F21 F -0.2147(8) -0.0180(5) 0.5590(4) 0.127(3) Uani 0.745(11) 1 d PU B 1
F21A F -0.1479(15) -0.0414(8) 0.5480(8) 0.075(5) Uiso 0.255(11) 1 d P B 2
F22 F 0.0269(8) 0.0928(4) 0.7493(3) 0.073(3) Uani 0.589(16) 1 d PU C 1
F22A F 0.0821(9) 0.0669(5) 0.7432(5) 0.065(3) Uiso 0.411(16) 1 d P C 2
F23 F 0.1081(9) 0.1880(4) 0.7406(3) 0.055(2) Uani 0.589(16) 1 d PU C 1
F23A F 0.0739(12) 0.1819(8) 0.7436(7) 0.063(4) Uiso 0.411(16) 1 d P C 2
F24 F 0.1736(10) 0.0978(6) 0.7147(4) 0.086(3) Uani 0.589(16) 1 d PU C 1
F24A F 0.2099(9) 0.1219(6) 0.7138(5) 0.059(3) Uiso 0.411(16) 1 d P C 2
O1 O 0.2562(4) 0.5533(3) 0.1819(3) 0.0983(17) Uani 1 1 d . . .
O2 O 0.4026(5) 0.7071(3) 0.3381(3) 0.0878(15) Uani 1 1 d . . .
O3 O 0.4217(5) 0.7292(3) 0.1243(3) 0.114(2) Uani 1 1 d . . .
C1 C 0.3378(5) 0.5839(4) 0.2038(3) 0.0671(16) Uani 1 1 d . . .
C2 C 0.4250(5) 0.6788(3) 0.2973(3) 0.0521(13) Uani 1 1 d . . .
C3 C 0.4402(6) 0.6906(4) 0.1676(3) 0.0735(18) Uani 1 1 d . . .
C4 C 0.5994(4) 0.5884(3) 0.3158(2) 0.0411(11) Uani 1 1 d . . .
C5 C 0.5499(5) 0.5339(3) 0.2735(3) 0.0507(13) Uani 1 1 d . . .
C6 C 0.5655(4) 0.5467(3) 0.2070(3) 0.0487(12) Uani 1 1 d . . .
C7 C 0.6286(4) 0.6084(2) 0.2098(2) 0.0406(10) Uani 1 1 d . . .
C8 C 0.6460(4) 0.6352(2) 0.2770(2) 0.0398(10) Uani 1 1 d . . .
C9 C 0.6081(5) 0.5942(4) 0.3902(3) 0.0675(18) Uani 1 1 d . . .
H9A H 0.5400 0.5754 0.4004 0.101 Uiso 1 1 calc R . .
H9B H 0.6163 0.6429 0.4037 0.101 Uiso 1 1 calc R . .
H9C H 0.6736 0.5682 0.4153 0.101 Uiso 1 1 calc R . .
C10 C 0.4944(7) 0.4723(4) 0.2963(5) 0.090(2) Uani 1 1 d . . .
H10A H 0.5519 0.4413 0.3226 0.135 Uiso 1 1 calc R . .
H10B H 0.4501 0.4477 0.2566 0.135 Uiso 1 1 calc R . .
H10C H 0.4449 0.4878 0.3245 0.135 Uiso 1 1 calc R . .
C11 C 0.5342(7) 0.4983(4) 0.1475(4) 0.087(2) Uani 1 1 d . . .
H11A H 0.5112 0.5251 0.1056 0.131 Uiso 1 1 calc R . .
H11B H 0.4719 0.4687 0.1524 0.131 Uiso 1 1 calc R . .
H11C H 0.5990 0.4695 0.1458 0.131 Uiso 1 1 calc R . .
C12 C 0.6758(7) 0.6382(4) 0.1542(3) 0.0744(19) Uani 1 1 d . . .
H12A H 0.7494 0.6176 0.1563 0.112 Uiso 1 1 calc R . .
H12B H 0.6839 0.6884 0.1601 0.112 Uiso 1 1 calc R . .
H12C H 0.6248 0.6281 0.1102 0.112 Uiso 1 1 calc R . .
C13 C 0.7132(5) 0.6983(3) 0.3039(4) 0.0719(18) Uani 1 1 d . . .
H13A H 0.6915 0.7149 0.3443 0.108 Uiso 1 1 calc R . .
H13B H 0.6987 0.7345 0.2692 0.108 Uiso 1 1 calc R . .
H13C H 0.7933 0.6867 0.3156 0.108 Uiso 1 1 calc R . .
C14 C -0.0320(3) 0.3233(2) 0.51692(19) 0.0287(8) Uani 1 1 d . . .
C15 C -0.1460(4) 0.3313(2) 0.5173(2) 0.0370(10) Uani 1 1 d . . .
H15 H -0.1971 0.2956 0.4983 0.044 Uiso 1 1 calc R . .
C16 C -0.1869(4) 0.3882(2) 0.5439(2) 0.0384(10) Uani 1 1 d . . .
C17 C -0.1154(3) 0.4411(2) 0.5742(2) 0.0331(9) Uani 1 1 d . . .
H17 H -0.1431 0.4804 0.5929 0.040 Uiso 1 1 calc R . .
C18 C -0.0022(3) 0.4344(2) 0.57629(18) 0.0265(8) Uani 1 1 d . . .
C19 C 0.0379(3) 0.3770(2) 0.54757(18) 0.0260(8) Uani 1 1 d . . .
H19 H 0.1156 0.3746 0.5490 0.031 Uiso 1 1 calc R . .
C20 C -0.3113(5) 0.3979(4) 0.5382(3) 0.0635(16) Uani 1 1 d . . .
C21 C 0.0775(3) 0.4880(2) 0.6117(2) 0.0307(9) Uani 1 1 d . . .
C22 C -0.0548(3) 0.2474(2) 0.4025(2) 0.0314(9) Uani 1 1 d . . .
C23 C -0.0268(4) 0.1927(2) 0.3656(2) 0.0390(10) Uani 1 1 d . . .
H23 H 0.0230 0.1580 0.3885 0.047 Uiso 1 1 calc R . .
C24 C -0.0700(4) 0.1873(3) 0.2956(2) 0.0463(12) Uani 1 1 d . . .
C25 C -0.1417(4) 0.2367(3) 0.2606(2) 0.0485(12) Uani 1 1 d . . .
H25 H -0.1692 0.2335 0.2128 0.058 Uiso 1 1 calc R . .
C26 C -0.1731(4) 0.2907(3) 0.2957(2) 0.0445(11) Uani 1 1 d . A .
C27 C -0.1297(4) 0.2958(2) 0.3659(2) 0.0378(10) Uani 1 1 d . . .
H27 H -0.1520 0.3336 0.3894 0.045 Uiso 1 1 calc R . .
C28 C -0.0358(6) 0.1303(3) 0.2564(3) 0.0620(15) Uani 1 1 d . . .
C29 C -0.2553(6) 0.3442(3) 0.2604(3) 0.0629(16) Uani 1 1 d . . .
C30 C 0.1438(3) 0.2582(2) 0.48459(18) 0.0268(8) Uani 1 1 d . . .
C31 C 0.1804(3) 0.3101(2) 0.44701(19) 0.0283(8) Uani 1 1 d . . .
H31 H 0.1273 0.3425 0.4230 0.034 Uiso 1 1 calc R . .
C32 C 0.2910(3) 0.3158(2) 0.4437(2) 0.0313(9) Uani 1 1 d . . .
C33 C 0.3727(4) 0.2697(2) 0.4785(2) 0.0325(9) Uani 1 1 d . . .
H33 H 0.4490 0.2739 0.4768 0.039 Uiso 1 1 calc R . .
C34 C 0.3382(4) 0.2178(2) 0.5154(2) 0.0339(9) Uani 1 1 d . . .
C35 C 0.2264(4) 0.2118(2) 0.5179(2) 0.0303(9) Uani 1 1 d . . .
H35 H 0.2055 0.1750 0.5432 0.036 Uiso 1 1 calc R . .
C36 C 0.3281(4) 0.3713(2) 0.4027(2) 0.0405(10) Uani 1 1 d . . .
C37 C 0.4215(4) 0.1661(3) 0.5525(3) 0.0452(11) Uani 1 1 d . . .
C38 C -0.0177(4) 0.1883(2) 0.5282(2) 0.0363(10) Uani 1 1 d . . .
C39 C -0.0928(5) 0.1350(3) 0.5032(2) 0.0498(13) Uani 1 1 d . . .
H39 H -0.1323 0.1357 0.4569 0.060 Uiso 1 1 calc R . .
C40 C -0.1119(6) 0.0805(3) 0.5443(3) 0.0659(17) Uani 1 1 d . B .
C41 C -0.0556(6) 0.0777(3) 0.6118(3) 0.0652(17) Uani 1 1 d . . .
H41 H -0.0679 0.0405 0.6395 0.078 Uiso 1 1 calc R . .
C42 C 0.0187(5) 0.1297(3) 0.6385(2) 0.0485(12) Uani 1 1 d . C .
C43 C 0.0352(4) 0.1847(2) 0.5971(2) 0.0383(10) Uani 1 1 d . . .
H43 H 0.0844 0.2211 0.6169 0.046 Uiso 1 1 calc R . .
C44 C -0.1973(8) 0.0250(4) 0.5145(4) 0.0786(19) Uani 1 1 d U . .
C45 C 0.0860(6) 0.1264(3) 0.7097(3) 0.0583(15) Uani 1 1 d . . .
B1 B 0.0092(4) 0.2543(2) 0.4840(2) 0.0296(10) Uani 1 1 d . . .

loop_
_atom_site_aniso_label
_atom_site_aniso_U_11
_atom_site_aniso_U_22
_atom_site_aniso_U_33
_atom_site_aniso_U_23
_atom_site_aniso_U_13
_atom_site_aniso_U_12
Fe1 0.0474(4) 0.0385(4) 0.0341(4) 0.0006(3) 0.0033(3) 0.0031(3)
F1 0.0399(18) 0.083(3) 0.158(4) -0.037(3) 0.036(2) -0.0224(17)
F2 0.055(2) 0.105(3) 0.151(4) -0.049(3) 0.058(2) -0.012(2)
F3 0.043(2) 0.139(4) 0.193(6) 0.068(4) 0.013(3) 0.017(2)
F4 0.073(2) 0.0495(17) 0.0408(16) 0.0116(13) -0.0199(14) -0.0255(15)
F5 0.0464(16) 0.0426(16) 0.093(2) -0.0305(16) 0.0131(16) -0.0014(12)
F6 0.0547(17) 0.0478(16) 0.0545(17) -0.0074(13) 0.0249(14) -0.0234(13)
F7 0.175(5) 0.076(3) 0.066(2) -0.028(2) 0.027(3) 0.030(3)
F8 0.126(3) 0.092(3) 0.070(2) -0.050(2) 0.038(2) -0.048(3)
F9 0.131(4) 0.085(3) 0.089(3) -0.029(2) 0.076(3) -0.024(3)
F10 0.043(2) 0.045(2) 0.088(3) -0.002(2) -0.003(2) -0.0010(16)
F11 0.091(4) 0.123(5) 0.039(3) 0.035(3) 0.005(2) 0.020(3)
F12 0.075(3) 0.051(2) 0.074(3) 0.003(2) -0.017(3) -0.009(2)
F13 0.122(3) 0.066(2) 0.106(3) 0.028(2) 0.090(3) 0.023(2)
F14 0.062(2) 0.071(2) 0.087(2) 0.0338(19) -0.0111(18) -0.0367(17)
F15 0.0490(16) 0.0496(17) 0.0560(17) 0.0224(14) 0.0171(13) -0.0001(13)
F16 0.057(2) 0.083(3) 0.159(4) 0.047(3) 0.010(2) 0.0252(19)
F17 0.103(3) 0.0335(16) 0.083(3) -0.0067(16) -0.021(2) 0.0191(17)
F18 0.132(4) 0.095(3) 0.045(2) 0.0101(19) -0.005(2) 0.061(3)
F19 0.128(6) 0.060(4) 0.152(7) -0.053(4) 0.010(5) -0.039(4)
F20 0.088(5) 0.108(5) 0.192(9) -0.048(5) 0.007(5) -0.074(4)
F21 0.141(5) 0.114(4) 0.122(4) 0.014(3) 0.025(4) -0.082(4)
F22 0.095(5) 0.085(4) 0.045(3) 0.022(3) 0.027(3) -0.023(3)
F23 0.067(4) 0.064(3) 0.031(3) -0.009(2) 0.008(3) -0.015(3)
F24 0.096(5) 0.096(5) 0.061(4) 0.001(3) 0.008(3) 0.015(4)
O1 0.057(3) 0.125(4) 0.110(4) -0.036(4) 0.014(3) -0.024(3)
O2 0.097(4) 0.085(3) 0.076(3) 0.002(3) 0.010(3) 0.025(3)
O3 0.123(5) 0.130(5) 0.097(4) 0.068(4) 0.041(3) 0.054(4)
C1 0.050(3) 0.088(5) 0.061(4) -0.015(3) 0.010(3) 0.003(3)
C2 0.058(3) 0.056(3) 0.043(3) 0.006(2) 0.014(2) 0.019(3)
C3 0.072(4) 0.085(5) 0.063(4) 0.028(4) 0.015(3) 0.030(3)
C4 0.035(2) 0.053(3) 0.037(2) 0.004(2) 0.0130(19) 0.012(2)
C5 0.056(3) 0.037(3) 0.064(3) 0.016(2) 0.025(3) 0.007(2)
C6 0.056(3) 0.036(3) 0.052(3) -0.013(2) 0.008(2) 0.003(2)
C7 0.056(3) 0.036(2) 0.034(2) 0.0022(19) 0.020(2) 0.003(2)
C8 0.040(2) 0.040(3) 0.040(2) -0.007(2) 0.0105(19) -0.0005(19)
C9 0.053(3) 0.115(5) 0.038(3) 0.014(3) 0.018(2) 0.034(3)
C10 0.088(5) 0.058(4) 0.140(7) 0.032(4) 0.059(5) -0.002(3)
C11 0.107(6) 0.063(4) 0.087(5) -0.040(4) 0.014(4) -0.003(4)
C12 0.108(5) 0.069(4) 0.058(4) 0.016(3) 0.042(4) 0.007(4)
C13 0.069(4) 0.061(4) 0.086(5) -0.036(3) 0.021(3) -0.019(3)
C14 0.032(2) 0.035(2) 0.0197(18) 0.0034(16) 0.0069(15) -0.0078(16)
C15 0.035(2) 0.043(3) 0.034(2) -0.0026(19) 0.0089(18) -0.0168(19)
C16 0.028(2) 0.046(3) 0.043(2) 0.001(2) 0.0124(18) -0.0057(18)
C17 0.035(2) 0.036(2) 0.031(2) 0.0001(17) 0.0129(17) -0.0007(17)
C18 0.0272(19) 0.032(2) 0.0199(18) 0.0048(15) 0.0040(15) -0.0047(15)
C19 0.0263(19) 0.030(2) 0.0218(18) 0.0009(15) 0.0055(15) -0.0057(15)
C20 0.042(3) 0.074(4) 0.077(4) -0.003(3) 0.020(3) -0.016(3)
C21 0.037(2) 0.027(2) 0.027(2) 0.0013(16) 0.0066(17) -0.0017(17)
C22 0.038(2) 0.032(2) 0.026(2) -0.0033(16) 0.0094(17) -0.0161(17)
C23 0.042(2) 0.042(2) 0.033(2) -0.0041(19) 0.0095(19) -0.0111(19)
C24 0.057(3) 0.051(3) 0.035(2) -0.014(2) 0.020(2) -0.018(2)
C25 0.056(3) 0.060(3) 0.027(2) 0.000(2) 0.005(2) -0.020(2)
C26 0.048(3) 0.046(3) 0.035(2) 0.001(2) 0.002(2) -0.019(2)
C27 0.044(2) 0.036(2) 0.031(2) -0.0006(18) 0.0052(19) -0.0155(19)
C28 0.086(4) 0.060(4) 0.042(3) -0.013(3) 0.021(3) -0.008(3)
C29 0.080(4) 0.049(3) 0.045(3) 0.008(3) -0.014(3) -0.019(3)
C30 0.034(2) 0.027(2) 0.0188(17) -0.0028(15) 0.0050(15) -0.0044(16)
C31 0.034(2) 0.026(2) 0.0251(19) -0.0011(15) 0.0065(16) -0.0018(16)
C32 0.037(2) 0.028(2) 0.029(2) -0.0011(16) 0.0092(17) -0.0023(16)
C33 0.033(2) 0.031(2) 0.033(2) -0.0056(17) 0.0075(17) -0.0009(17)
C34 0.044(2) 0.026(2) 0.028(2) -0.0042(16) 0.0002(18) 0.0025(17)
C35 0.042(2) 0.024(2) 0.0241(19) -0.0020(15) 0.0071(17) -0.0052(16)
C36 0.038(2) 0.040(3) 0.047(3) 0.006(2) 0.017(2) 0.0011(19)
C37 0.047(3) 0.041(3) 0.043(3) 0.002(2) 0.001(2) 0.005(2)
C38 0.051(3) 0.033(2) 0.029(2) -0.0031(17) 0.0173(19) -0.0151(19)
C39 0.071(3) 0.048(3) 0.033(2) -0.005(2) 0.015(2) -0.032(2)
C40 0.091(4) 0.060(4) 0.049(3) -0.006(3) 0.020(3) -0.048(3)
C41 0.110(5) 0.050(3) 0.042(3) 0.002(2) 0.029(3) -0.039(3)
C42 0.076(3) 0.042(3) 0.032(2) -0.003(2) 0.021(2) -0.018(2)
C43 0.055(3) 0.032(2) 0.029(2) -0.0014(18) 0.014(2) -0.0158(19)
C44 0.103(4) 0.073(4) 0.060(3) 0.005(3) 0.020(3) -0.042(3)
C45 0.097(5) 0.044(3) 0.036(3) 0.012(2) 0.020(3) -0.009(3)
B1 0.037(2) 0.029(2) 0.021(2) -0.0027(17) 0.0049(18) -0.0121(18)

loop_
_geom_bond_atom_site_label_1
_geom_bond_atom_site_label_2
_geom_bond_distance
_geom_bond_site_symmetry_2
_geom_bond_publ_flag
Fe1 C3 1.798(6) . ?
Fe1 C1 1.818(7) . ?
Fe1 C2 1.840(6) . ?
Fe1 C6 2.079(5) . ?
Fe1 C5 2.102(5) . ?
Fe1 C8 2.104(5) . ?
Fe1 C4 2.120(5) . ?
Fe1 C7 2.124(5) . ?
F1 C20 1.304(7) . ?
F2 C20 1.315(7) . ?
F3 C20 1.341(8) . ?
F4 C21 1.341(5) . ?
F5 C21 1.322(5) . ?
F6 C21 1.337(5) . ?
F7 C28 1.348(8) . ?
F8 C28 1.324(7) . ?
F9 C28 1.329(7) . ?
F10 C29 1.365(8) . ?
F10A C29 1.47(2) . ?
F11 C29 1.371(8) . ?
F11A C29 1.07(3) . ?
F12 C29 1.268(8) . ?
F12A C29 1.47(2) . ?
F13 C36 1.340(6) . ?
F14 C36 1.329(6) . ?
F15 C36 1.321(5) . ?
F16 C37 1.332(6) . ?
F17 C37 1.316(6) . ?
F18 C37 1.309(6) . ?
F19 C44 1.351(11) . ?
F19A C44 1.19(2) . ?
F20 C44 1.280(11) . ?
F20A C44 1.418(18) . ?
F21 C44 1.286(9) . ?
F21A C44 1.512(18) . ?
F22 C45 1.373(8) . ?
F22A C45 1.345(11) . ?
F23 C45 1.344(9) . ?
F23A C45 1.305(15) . ?
F24 C45 1.192(10) . ?
F24A C45 1.506(13) . ?
O1 C1 1.156(8) . ?
O2 C2 1.085(7) . ?
O3 C3 1.135(8) . ?
C4 C5 1.401(8) . ?
C4 C8 1.411(7) . ?
C4 C9 1.498(7) . ?
C5 C6 1.435(8) . ?
C5 C10 1.502(8) . ?
C6 C7 1.417(7) . ?
C6 C11 1.505(8) . ?
C7 C8 1.429(6) . ?
C7 C12 1.508(7) . ?
C8 C13 1.500(7) . ?
C14 C19 1.394(5) . ?
C14 C15 1.412(6) . ?
C14 B1 1.629(6) . ?
C15 C16 1.375(7) . ?
C16 C17 1.390(6) . ?
C16 C20 1.515(7) . ?
C17 C18 1.387(6) . ?
C18 C19 1.399(6) . ?
C18 C21 1.485(5) . ?
C22 C23 1.390(6) . ?
C22 C27 1.394(6) . ?
C22 B1 1.659(6) . ?
C23 C24 1.398(7) . ?
C24 C25 1.374(8) . ?
C24 C28 1.480(8) . ?
C25 C26 1.374(7) . ?
C26 C27 1.401(6) . ?
C26 C29 1.501(8) . ?
C30 C35 1.399(6) . ?
C30 C31 1.402(5) . ?
C30 B1 1.653(6) . ?
C31 C32 1.381(6) . ?
C32 C33 1.399(6) . ?
C32 C36 1.497(6) . ?
C33 C34 1.381(6) . ?
C34 C35 1.391(6) . ?
C34 C37 1.497(6) . ?
C38 C39 1.394(6) . ?
C38 C43 1.397(6) . ?
C38 B1 1.640(6) . ?
C39 C40 1.401(7) . ?
C40 C41 1.380(8) . ?
C40 C44 1.520(8) . ?
C41 C42 1.377(7) . ?
C42 C43 1.401(6) . ?
C42 C45 1.484(8) . ?
